data_4123709
loop_
_publ_author_name
'Miyaji, Ryota'
'Asano, Keisuke'
'Matsubara, Seijiro'

_publ_section_title
;
 Bifunctional organocatalysts for the enantioselective synthesis of
 axially chiral isoquinoline N-oxides.
;
_journal_issue 21
_journal_name_full 'Journal of the American Chemical Society'
_journal_page_first 6766
_journal_page_last 6769
_journal_paper_doi 10.1021/jacs.5b04151
_journal_volume 137
_journal_year 2015
_chemical_formula_moiety 'C15 H8 Br3 N O2'
_chemical_formula_sum 'C15 H8 Br3 N O2'
_chemical_formula_weight 473.95
_space_group_IT_number 19
_symmetry_cell_setting orthorhombic
_symmetry_Int_Tables_number 19
_symmetry_space_group_name_Hall 'P 2ac 2ab'
_symmetry_space_group_name_H-M 'P 21 21 21'
_atom_sites_solution_hydrogens geom
_atom_sites_solution_primary direct
_atom_sites_solution_secondary difmap
_cell_angle_alpha 90.0000
_cell_angle_beta 90.0000
_cell_angle_gamma 90.0000
_cell_formula_units_Z 4
_cell_length_a 7.4600(10)
_cell_length_b 9.0181(12)
_cell_length_c 22.359(3)
_cell_measurement_reflns_used 14759
_cell_measurement_temperature 293
_cell_measurement_theta_max 27.54
_cell_measurement_theta_min 3.29
_cell_volume 1504.2(3)
_computing_cell_refinement 'CrystalClear-SM Auto 2.0 r15'
_computing_data_collection 'CrystalClear-SM Auto 2.0 r15 (Rigaku, 2011)'
_computing_data_reduction 'CrystalClear-SM Auto 2.0 r15'
_computing_molecular_graphics 'CrystalStructure 4.0'
_computing_publication_material 'CrystalStructure 4.0 (Rigaku, 2010)'
_computing_structure_refinement 'SHELXL97 (Sheldrick, 2008)'
_computing_structure_solution 'SIR2004 (Burla, et al., 2005)'
_diffrn_ambient_temperature 293
_diffrn_detector_area_resol_mean 6.849
_diffrn_measured_fraction_theta_full 0.998
_diffrn_measured_fraction_theta_max 0.998
_diffrn_measurement_device_type 'Rigaku XtaLAB mini'
_diffrn_measurement_method \w
_diffrn_radiation_type 'Mo K\a'
_diffrn_radiation_wavelength 0.71075
_diffrn_reflns_av_R_equivalents 0.0584
_diffrn_reflns_limit_h_max 9
_diffrn_reflns_limit_h_min -9
_diffrn_reflns_limit_k_max 11
_diffrn_reflns_limit_k_min -11
_diffrn_reflns_limit_l_max 28
_diffrn_reflns_limit_l_min -28
_diffrn_reflns_number 16000
_diffrn_reflns_theta_full 27.48
_diffrn_reflns_theta_max 27.48
_diffrn_standards_number 0
_exptl_absorpt_coefficient_mu 8.071
_exptl_absorpt_correction_T_max 0.113
_exptl_absorpt_correction_T_min 0.063
_exptl_absorpt_correction_type multi-scan
_exptl_absorpt_process_details 'REQAB (Rigaku, 1998)'
_exptl_crystal_colour Colorless
_exptl_crystal_density_diffrn 2.093
_exptl_crystal_density_method 'not measured'
_exptl_crystal_description Prism
_exptl_crystal_F_000 904.00
_exptl_crystal_size_max 0.490
_exptl_crystal_size_mid 0.290
_exptl_crystal_size_min 0.270
_refine_diff_density_max 0.420
_refine_diff_density_min -0.620
_refine_ls_abs_structure_details 'Flack, H. D. (1983), Acta Cryst. A39, 876-881.  1450 Friedel Pairs'
_refine_ls_abs_structure_Flack 0.004(14)
_refine_ls_extinction_method none
_refine_ls_goodness_of_fit_ref 1.077
_refine_ls_hydrogen_treatment constr
_refine_ls_number_parameters 190
_refine_ls_number_reflns 3448
_refine_ls_number_restraints 0
_refine_ls_R_factor_gt 0.0360
_refine_ls_shift/su_max 0.001
_refine_ls_structure_factor_coef Fsqd
_refine_ls_weighting_details 'w = 1/[\s^2^(Fo^2^)+(0.0339P)^2^+0.0000P] where P=(Fo^2^+2Fc^2^)/3'
_refine_ls_weighting_scheme calc
_refine_ls_wR_factor_ref 0.0802
_reflns_number_gt 3043
_reflns_number_total 3448
_reflns_threshold_expression F^2^>2.0\s(F^2^)
_cod_data_source_file ja5b04151_si_002.cif
_cod_data_source_block User-defined
_cod_depositor_comments 'Adding full bibliography for 4123708--4123709.cif.'
_cod_original_cell_volume 1504.2(4)
_cod_database_code 4123709

loop_
_symmetry_equiv_pos_site_id
_symmetry_equiv_pos_as_xyz
1 +X,+Y,+Z
2 1/2+X,1/2-Y,-Z
3 -X,1/2+Y,1/2-Z
4 1/2-X,-Y,1/2+Z

loop_
_atom_site_label
_atom_site_type_symbol
_atom_site_fract_x
_atom_site_fract_y
_atom_site_fract_z
_atom_site_U_iso_or_equiv
_atom_site_adp_type
_atom_site_occupancy
_atom_site_symmetry_multiplicity
_atom_site_calc_flag
_atom_site_refinement_flags
Br1 Br 0.52146(6) 0.93374(6) 0.238608(18) 0.04412(14) Uani 1.0 4 d .
Br2 Br 0.15747(8) 1.19117(6) 0.04282(3) 0.06016(17) Uani 1.0 4 d .
Br3 Br 0.77003(8) 0.84264(6) 0.00164(2) 0.06104(19) Uani 1.0 4 d .
O1 O 0.9254(4) 1.0162(4) 0.16621(17) 0.0471(9) Uani 1.0 4 d .
O17 O 0.2447(4) 1.1171(4) 0.17337(13) 0.0391(7) Uani 1.0 4 d .
N18 N 0.9162(5) 0.8695(4) 0.16428(17) 0.0356(9) Uani 1.0 4 d .
C2 C 0.7584(6) 0.6474(4) 0.13951(17) 0.0291(9) Uani 1.0 4 d .
C3 C 0.3459(6) 1.0722(5) 0.07315(19) 0.0327(9) Uani 1.0 4 d .
C4 C 0.6267(5) 0.9024(4) 0.11738(17) 0.0254(9) Uani 1.0 4 d .
C5 C 0.5019(6) 0.9681(4) 0.15564(16) 0.0265(8) Uani 1.0 4 d .
C6 C 0.4663(6) 1.0103(4) 0.03391(17) 0.0312(9) Uani 1.0 4 d .
C7 C 1.0491(6) 0.6373(6) 0.1858(3) 0.0448(12) Uani 1.0 4 d .
C8 C 0.6051(6) 0.9274(5) 0.05622(17) 0.0305(9) Uani 1.0 4 d .
C9 C 0.6003(8) 0.4240(5) 0.1139(2) 0.0484(13) Uani 1.0 4 d .
C10 C 1.0532(6) 0.7872(6) 0.1887(3) 0.0446(12) Uani 1.0 4 d .
C11 C 0.6051(7) 0.5740(5) 0.11695(18) 0.0370(10) Uani 1.0 4 d .
C12 C 0.3590(5) 1.0542(5) 0.13547(17) 0.0274(8) Uani 1.0 4 d .
C13 C 0.8927(8) 0.4051(5) 0.1569(3) 0.0491(13) Uani 1.0 4 d .
C14 C 0.9026(6) 0.5615(5) 0.1610(2) 0.0375(10) Uani 1.0 4 d .
C15 C 0.7703(6) 0.8038(5) 0.14101(18) 0.0294(9) Uani 1.0 4 d .
C16 C 0.7452(9) 0.3379(5) 0.1333(3) 0.0531(15) Uani 1.0 4 d .
H6 H 0.4538 1.0245 -0.0071 0.0374 Uiso 1.0 4 calc R
H7 H 1.1455 0.5833 0.2007 0.0537 Uiso 1.0 4 calc R
H9 H 0.4990 0.3774 0.0986 0.0580 Uiso 1.0 4 calc R
H10 H 1.1490 0.8347 0.2071 0.0535 Uiso 1.0 4 calc R
H11 H 0.5069 0.6291 0.1042 0.0444 Uiso 1.0 4 calc R
H13 H 0.9878 0.3476 0.1706 0.0590 Uiso 1.0 4 calc R
H16 H 0.7409 0.2351 0.1301 0.0637 Uiso 1.0 4 calc R
H17 H 0.2732 1.0962 0.2078 0.0469 Uiso 1.0 4 calc R

loop_
_atom_site_aniso_label
_atom_site_aniso_U_11
_atom_site_aniso_U_22
_atom_site_aniso_U_33
_atom_site_aniso_U_12
_atom_site_aniso_U_13
_atom_site_aniso_U_23
Br1 0.0313(3) 0.0706(3) 0.0305(2) -0.0000(3) -0.00296(18) 0.0004(2)
Br2 0.0535(4) 0.0658(4) 0.0612(4) 0.0317(3) -0.0174(3) 0.0034(3)
Br3 0.0600(4) 0.0764(4) 0.0467(3) 0.0268(3) 0.0245(3) 0.0042(3)
O1 0.0264(17) 0.0280(16) 0.087(3) 0.0006(14) -0.0061(17) -0.0046(16)
O17 0.0286(17) 0.0466(16) 0.0419(16) 0.0080(15) 0.0027(14) -0.0111(14)
N18 0.0207(19) 0.037(2) 0.049(3) 0.0023(17) -0.0007(17) 0.0008(17)
C2 0.026(3) 0.031(2) 0.030(2) 0.003(2) -0.0006(18) 0.0026(17)
C3 0.027(2) 0.027(2) 0.044(3) 0.003(2) -0.0114(19) 0.0030(18)
C4 0.016(2) 0.0250(19) 0.035(2) -0.0015(17) -0.0021(16) 0.0027(16)
C5 0.023(2) 0.0266(19) 0.0299(18) -0.0039(18) -0.0001(17) -0.0036(15)
C6 0.032(3) 0.032(2) 0.0290(19) 0.0001(19) -0.0007(19) 0.0057(17)
C7 0.025(3) 0.049(3) 0.061(3) 0.013(3) -0.010(3) 0.015(3)
C8 0.027(2) 0.030(2) 0.035(3) 0.002(2) 0.0074(17) 0.0010(18)
C9 0.061(4) 0.037(3) 0.047(3) -0.007(3) -0.001(3) -0.009(3)
C10 0.021(3) 0.050(3) 0.063(3) 0.005(3) -0.014(3) 0.000(3)
C11 0.037(3) 0.037(3) 0.037(3) -0.003(3) -0.007(2) -0.000(2)
C12 0.0171(19) 0.0254(18) 0.040(3) 0.0018(18) -0.0012(16) -0.0061(17)
C13 0.053(4) 0.032(3) 0.062(4) 0.017(3) 0.012(3) 0.006(3)
C14 0.037(3) 0.032(3) 0.044(3) 0.009(3) 0.001(2) 0.0055(19)
C15 0.021(2) 0.032(2) 0.036(2) 0.0070(19) 0.0021(18) 0.0004(18)
C16 0.074(5) 0.029(3) 0.056(3) 0.007(3) 0.013(3) -0.001(2)

loop_
_atom_type_symbol
_atom_type_description
_atom_type_scat_dispersion_real
_atom_type_scat_dispersion_imag
_atom_type_scat_source
Br Br -0.2901 2.4595
;
International Tables for Crystallography
(1992, Vol. C, Tables 4.2.6.8 and 6.1.1.4)
;
O O 0.0106 0.0060
;
International Tables for Crystallography
(1992, Vol. C, Tables 4.2.6.8 and 6.1.1.4)
;
N N 0.0061 0.0033
;
International Tables for Crystallography
(1992, Vol. C, Tables 4.2.6.8 and 6.1.1.4)
;
C C 0.0033 0.0016
;
International Tables for Crystallography
(1992, Vol. C, Tables 4.2.6.8 and 6.1.1.4)
;
H H 0.0000 0.0000
;
International Tables for Crystallography
(1992, Vol. C, Table 6.1.1.4)
;

loop_
_geom_angle_atom_site_label_1
_geom_angle_atom_site_label_2
_geom_angle_atom_site_label_3
_geom_angle
_geom_angle_publ_flag
O1 N18 C10 119.1(4) yes
O1 N18 C15 119.6(4) yes
C10 N18 C15 121.2(4) yes
C11 C2 C14 118.8(4) yes
C11 C2 C15 121.7(4) yes
C14 C2 C15 119.5(4) yes
Br2 C3 C6 119.1(3) yes
Br2 C3 C12 118.2(3) yes
C6 C3 C12 122.7(4) yes
C5 C4 C8 117.0(4) yes
C5 C4 C15 121.0(4) yes
C8 C4 C15 121.8(4) yes
Br1 C5 C4 118.8(3) yes
Br1 C5 C12 118.0(3) yes
C4 C5 C12 123.2(4) yes
C3 C6 C8 118.9(4) yes
C10 C7 C14 121.5(5) yes
Br3 C8 C4 119.4(3) yes
Br3 C8 C6 118.4(3) yes
C4 C8 C6 122.1(4) yes
C11 C9 C16 121.2(5) yes
N18 C10 C7 120.2(5) yes
C2 C11 C9 120.5(5) yes
O17 C12 C3 122.5(4) yes
O17 C12 C5 121.5(4) yes
C3 C12 C5 116.0(4) yes
C14 C13 C16 120.6(5) yes
C2 C14 C7 117.5(4) yes
C2 C14 C13 119.1(4) yes
C7 C14 C13 123.4(5) yes
N18 C15 C2 120.0(4) yes
N18 C15 C4 117.2(4) yes
C2 C15 C4 122.8(4) yes
C9 C16 C13 119.8(5) yes
C12 O17 H17 109.473 no
C3 C6 H6 120.565 no
C8 C6 H6 120.561 no
C10 C7 H7 119.257 no
C14 C7 H7 119.260 no
C11 C9 H9 119.422 no
C16 C9 H9 119.415 no
N18 C10 H10 119.891 no
C7 C10 H10 119.889 no
C2 C11 H11 119.774 no
C9 C11 H11 119.771 no
C14 C13 H13 119.678 no
C16 C13 H13 119.674 no
C9 C16 H16 120.090 no
C13 C16 H16 120.097 no

loop_
_geom_bond_atom_site_label_1
_geom_bond_atom_site_label_2
_geom_bond_distance
_geom_bond_publ_flag
Br1 C5 1.886(4) yes
Br2 C3 1.894(5) yes
Br3 C8 1.894(4) yes
O1 N18 1.325(5) yes
O17 C12 1.329(5) yes
N18 C10 1.376(6) yes
N18 C15 1.344(6) yes
C2 C11 1.415(6) yes
C2 C14 1.409(6) yes
C2 C15 1.414(6) yes
C3 C6 1.374(6) yes
C3 C12 1.406(6) yes
C4 C5 1.396(6) yes
C4 C8 1.395(6) yes
C4 C15 1.489(6) yes
C5 C12 1.394(6) yes
C6 C8 1.371(6) yes
C7 C10 1.354(7) yes
C7 C14 1.404(7) yes
C9 C11 1.355(7) yes
C9 C16 1.400(8) yes
C13 C14 1.416(7) yes
C13 C16 1.363(8) yes
O17 H17 0.820 no
C6 H6 0.930 no
C7 H7 0.930 no
C9 H9 0.930 no
C10 H10 0.930 no
C11 H11 0.930 no
C13 H13 0.930 no
C16 H16 0.930 no

loop_
_geom_contact_atom_site_label_1
_geom_contact_atom_site_label_2
_geom_contact_distance
_geom_contact_publ_flag
_geom_contact_site_symmetry_2
Br1 O1 3.500(4) no .
Br1 O17 3.021(3) no .
Br1 N18 3.430(4) no .
Br1 C15 3.095(4) no .
Br2 O17 3.064(3) no .
Br3 C2 3.551(4) no .
Br3 C15 3.136(4) no .
O1 C4 2.685(5) no .
O1 C5 3.198(5) no .
O1 C7 3.566(6) no .
O1 C8 3.521(6) no .
N18 C5 3.221(6) no .
N18 C8 3.391(6) no .
N18 C14 2.780(6) no .
C2 C5 3.486(6) no .
C2 C8 3.339(6) no .
C2 C10 2.763(6) no .
C2 C16 2.797(6) no .
C3 C4 2.777(6) no .
C4 C11 2.966(6) no .
C5 C6 2.761(6) no .
C7 C15 2.754(7) no .
C8 C11 3.464(6) no .
C8 C12 2.796(6) no .
C9 C14 2.781(7) no .
C11 C13 2.779(7) no .
Br1 C9 3.422(5) no 3_655
Br1 C11 3.595(5) no 3_655
Br1 C16 3.593(6) no 3_655
Br2 C6 3.496(4) no 2_475
Br3 C6 3.593(4) no 2_565
O1 O17 2.555(5) no 1_655
O1 C7 3.489(7) no 3_755
O1 C12 3.325(5) no 1_655
O1 C13 3.522(6) no 1_565
O1 C16 3.281(6) no 1_565
O17 O1 2.555(5) no 1_455
O17 N18 3.322(5) no 1_455
O17 C10 3.318(6) no 1_455
N18 O17 3.322(5) no 1_655
C6 Br2 3.496(4) no 2_575
C6 Br3 3.593(4) no 2_465
C7 O1 3.489(7) no 3_745
C9 Br1 3.422(5) no 3_645
C10 O17 3.318(6) no 1_655
C10 C12 3.524(6) no 1_655
C11 Br1 3.595(5) no 3_645
C12 O1 3.325(5) no 1_455
C12 C10 3.524(6) no 1_455
C13 O1 3.522(6) no 1_545
C16 Br1 3.593(6) no 3_645
C16 O1 3.281(6) no 1_545
Br1 H17 2.4598 no .
Br2 H6 2.8971 no .
Br3 H6 2.8793 no .
Br3 H11 3.5799 no .
O1 H10 2.5094 no .
N18 H7 3.2017 no .
C2 H7 3.2469 no .
C2 H9 3.2426 no .
C2 H13 3.2745 no .
C3 H17 3.0660 no .
C4 H6 3.2588 no .
C4 H11 2.6384 no .
C5 H11 3.2673 no .
C5 H17 2.3670 no .
C7 H13 2.6746 no .
C8 H11 2.9870 no .
C9 H13 3.2308 no .
C11 H16 3.2327 no .
C12 H6 3.2759 no .
C13 H7 2.6641 no .
C13 H9 3.2238 no .
C14 H10 3.2425 no .
C14 H11 3.2705 no .
C14 H16 3.2556 no .
C15 H10 3.2007 no .
C15 H11 2.6502 no .
C16 H11 3.2373 no .
H7 H10 2.2722 no .
H7 H13 2.5214 no .
H9 H11 2.2737 no .
H9 H16 2.3233 no .
H13 H16 2.2895 no .
Br1 H7 3.1360 no 3_755
Br1 H10 3.0022 no 1_455
Br2 H6 3.0858 no 2_475
Br2 H9 3.2962 no 1_565
Br2 H9 3.4316 no 2_465
Br2 H13 3.4280 no 1_465
Br3 H6 3.5854 no 2_565
Br3 H11 2.9637 no 2_565
O1 H7 3.0829 no 3_755
O1 H13 3.0260 no 1_565
O1 H16 2.5390 no 1_565
O1 H17 2.8492 no 1_655
O17 H9 3.4503 no 1_565
O17 H10 2.7502 no 1_455
O17 H13 2.8278 no 1_465
N18 H17 3.4956 no 1_655
C2 H17 3.4539 no 3_645
C3 H9 3.0333 no 1_565
C3 H16 3.5299 no 1_565
C4 H16 3.1321 no 1_565
C5 H10 3.1151 no 1_455
C5 H16 3.0501 no 1_565
C6 H16 3.5955 no 1_565
C7 H17 3.4030 no 3_645
C8 H16 3.3844 no 1_565
C9 H6 3.5879 no 2_565
C10 H13 3.2088 no 3_755
C10 H17 3.2619 no 1_655
C12 H9 3.2036 no 1_565
C12 H10 2.9902 no 1_455
C12 H16 3.2846 no 1_565
C13 H6 3.4409 no 2_565
C13 H10 3.1201 no 3_745
C14 H6 3.5474 no 2_565
C14 H17 3.2302 no 3_645
C16 H6 3.4537 no 2_565
H6 Br2 3.0858 no 2_575
H6 Br3 3.5854 no 2_465
H6 C9 3.5879 no 2_465
H6 C13 3.4409 no 2_465
H6 C14 3.5474 no 2_465
H6 C16 3.4537 no 2_465
H7 Br1 3.1360 no 3_745
H7 O1 3.0829 no 3_745
H7 H11 3.4783 no 1_655
H9 Br2 3.2962 no 1_545
H9 Br2 3.4316 no 2_565
H9 O17 3.4503 no 1_545
H9 C3 3.0333 no 1_545
H9 C12 3.2036 no 1_545
H10 Br1 3.0022 no 1_655
H10 O17 2.7502 no 1_655
H10 C5 3.1151 no 1_655
H10 C12 2.9902 no 1_655
H10 C13 3.1201 no 3_755
H10 H13 2.9206 no 3_755
H10 H17 2.5334 no 1_655
H11 Br3 2.9637 no 2_465
H11 H7 3.4783 no 1_455
H13 Br2 3.4280 no 1_645
H13 O1 3.0260 no 1_545
H13 O17 2.8278 no 1_645
H13 C10 3.2088 no 3_745
H13 H10 2.9206 no 3_745
H13 H17 3.2194 no 1_645
H16 O1 2.5390 no 1_545
H16 C3 3.5299 no 1_545
H16 C4 3.1321 no 1_545
H16 C5 3.0501 no 1_545
H16 C6 3.5955 no 1_545
H16 C8 3.3844 no 1_545
H16 C12 3.2846 no 1_545
H17 O1 2.8492 no 1_455
H17 N18 3.4956 no 1_455
H17 C2 3.4539 no 3_655
H17 C7 3.4030 no 3_655
H17 C10 3.2619 no 1_455
H17 C14 3.2302 no 3_655
H17 H10 2.5334 no 1_455
H17 H13 3.2194 no 1_465

loop_
_geom_hbond_atom_site_label_D
_geom_hbond_atom_site_label_H
_geom_hbond_atom_site_label_A
_geom_hbond_distance_DA
_geom_hbond_distance_DH
_geom_hbond_distance_HA
_geom_hbond_angle_DHA
_geom_hbond_publ_flag
O17 H17 Br1 3.021(3) 0.820 2.460 126.5 no

loop_
_geom_torsion_atom_site_label_1
_geom_torsion_atom_site_label_2
_geom_torsion_atom_site_label_3
_geom_torsion_atom_site_label_4
_geom_torsion
_geom_torsion_publ_flag
O1 N18 C10 C7 -178.3(4) no
O1 N18 C15 C2 -179.2(4) no
O1 N18 C15 C4 1.1(6) no
C10 N18 C15 C2 -2.1(6) no
C10 N18 C15 C4 178.2(4) no
C15 N18 C10 C7 4.7(7) no
C11 C2 C14 C7 -176.9(4) no
C11 C2 C14 C13 2.6(6) no
C14 C2 C11 C9 -2.6(6) no
C11 C2 C15 N18 178.2(4) no
C11 C2 C15 C4 -2.1(6) no
C15 C2 C11 C9 177.4(4) no
C14 C2 C15 N18 -1.8(6) no
C14 C2 C15 C4 177.9(4) no
C15 C2 C14 C7 3.1(6) no
C15 C2 C14 C13 -177.4(4) no
Br2 C3 C6 C8 178.4(3) no
Br2 C3 C12 O17 0.1(5) no
Br2 C3 C12 C5 -178.8(3) no
C6 C3 C12 O17 178.4(4) no
C6 C3 C12 C5 -0.5(6) no
C12 C3 C6 C8 0.1(6) no
C5 C4 C8 Br3 179.7(3) no
C5 C4 C8 C6 -1.1(6) no
C8 C4 C5 Br1 178.4(3) no
C8 C4 C5 C12 0.7(6) no
C5 C4 C15 N18 -80.9(5) no
C5 C4 C15 C2 99.3(5) no
C15 C4 C5 Br1 1.5(5) no
C15 C4 C5 C12 -176.2(3) no
C8 C4 C15 N18 102.3(5) no
C8 C4 C15 C2 -77.4(5) no
C15 C4 C8 Br3 -3.4(5) no
C15 C4 C8 C6 175.8(4) no
Br1 C5 C12 O17 3.4(5) no
Br1 C5 C12 C3 -177.7(3) no
C4 C5 C12 O17 -178.8(4) no
C4 C5 C12 C3 0.1(6) no
C3 C6 C8 Br3 180.0(3) no
C3 C6 C8 C4 0.8(6) no
C10 C7 C14 C2 -0.7(7) no
C10 C7 C14 C13 179.9(4) no
C14 C7 C10 N18 -3.2(8) no
C11 C9 C16 C13 1.4(8) no
C16 C9 C11 C2 0.6(7) no
C14 C13 C16 C9 -1.3(8) no
C16 C13 C14 C2 -0.7(7) no
C16 C13 C14 C7 178.8(5) no
